data_7204862
loop_
_publ_author_name
'Yan, Bangbo'
'Goh, Ngoh K.'
'Chia, Lian S.'
'Stucky, Galen D.'

_publ_section_title
;
 Hydrothermal synthesis, structures and catalytic properties of the new
 open-framework cobalt tungsten phosphates (enH2)3[Co3W4P4O28] and
 K6[Co3W4P4O28]&#xFFFD;4H2O
;
_journal_issue 10
_journal_name_full 'Journal of Materials Chemistry'
_journal_page_first 1567
_journal_paper_doi 10.1039/b402942a
_journal_volume 14
_journal_year 2004
_chemical_formula_sum 'C6 H26 Co3 N6 O28 P4 W4'
_chemical_formula_weight 1666.40
_chemical_name_systematic
;
?
;
_space_group_IT_number 88
_symmetry_cell_setting tetragonal
_symmetry_space_group_name_Hall '-I 4ad'
_symmetry_space_group_name_H-M 'I 41/a :2'
_atom_sites_solution_hydrogens geom
_atom_sites_solution_primary direct
_atom_sites_solution_secondary difmap
_audit_creation_method SHELXL-97
_cell_angle_alpha 90.00
_cell_angle_beta 90.00
_cell_angle_gamma 90.00
_cell_formula_units_Z 4
_cell_length_a 17.0947(11)
_cell_length_b 17.0947(11)
_cell_length_c 10.7531(8)
_cell_measurement_reflns_used 51
_cell_measurement_temperature 297(2)
_cell_measurement_theta_max 12.60
_cell_measurement_theta_min 2.38
_cell_volume 3142.4(4)
_computing_cell_refinement 'Bruker XSCANS'
_computing_data_collection 'Bruker XSCANS'
_computing_data_reduction 'Bruker SHELXTL'
_computing_molecular_graphics 'Bruker SHELXTL'
_computing_publication_material 'Bruker SHELXTL'
_computing_structure_refinement 'SHELXL-97 (Sheldrick, 1997)'
_computing_structure_solution 'SHELXS-97 (Sheldrick, 1990)'
_diffrn_ambient_temperature 297(2)
_diffrn_measured_fraction_theta_full 0.998
_diffrn_measured_fraction_theta_max 0.998
_diffrn_measurement_device_type 'Bruker P4'
_diffrn_measurement_method '2\q/\w scans'
_diffrn_radiation_monochromator graphite
_diffrn_radiation_source 'fine-focus sealed tube'
_diffrn_radiation_type MoK\a
_diffrn_radiation_wavelength 0.71073
_diffrn_reflns_av_R_equivalents 0.0410
_diffrn_reflns_av_sigmaI/netI 0.0588
_diffrn_reflns_limit_h_max 22
_diffrn_reflns_limit_h_min -1
_diffrn_reflns_limit_k_max 22
_diffrn_reflns_limit_k_min -1
_diffrn_reflns_limit_l_max 13
_diffrn_reflns_limit_l_min -1
_diffrn_reflns_number 2397
_diffrn_reflns_theta_full 27.48
_diffrn_reflns_theta_max 27.48
_diffrn_reflns_theta_min 2.24
_diffrn_standards_decay_% 6.37
_diffrn_standards_interval_count 97
_diffrn_standards_number 3
_exptl_absorpt_coefficient_mu 16.444
_exptl_absorpt_correction_T_max 0.8302
_exptl_absorpt_correction_T_min 0.4970
_exptl_absorpt_correction_type empirical
_exptl_crystal_colour blue
_exptl_crystal_density_diffrn 3.522
_exptl_crystal_density_method 'not measured'
_exptl_crystal_description octhahedra
_exptl_crystal_F_000 3060
_exptl_crystal_size_max 0.11
_exptl_crystal_size_mid 0.10
_exptl_crystal_size_min 0.08
_refine_diff_density_max 2.161
_refine_diff_density_min -1.311
_refine_diff_density_rms 0.327
_refine_ls_extinction_coef 0.00012(3)
_refine_ls_extinction_expression Fc^*^=kFc[1+0.001xFc^2^\l^3^/sin(2\q)]^-1/4^
_refine_ls_extinction_method SHELXL
_refine_ls_goodness_of_fit_ref 1.050
_refine_ls_hydrogen_treatment mixed
_refine_ls_matrix_type full
_refine_ls_number_parameters 137
_refine_ls_number_reflns 1800
_refine_ls_number_restraints 0
_refine_ls_restrained_S_all 1.050
_refine_ls_R_factor_all 0.0623
_refine_ls_R_factor_gt 0.0399
_refine_ls_shift/su_max 0.000
_refine_ls_shift/su_mean 0.000
_refine_ls_structure_factor_coef Fsqd
_refine_ls_weighting_details 'calc w=1/[\s^2^(Fo^2^)+(0.0421P)^2^+34.0548P] where P=(Fo^2^+2Fc^2^)/3'
_refine_ls_weighting_scheme calc
_refine_ls_wR_factor_gt 0.0838
_refine_ls_wR_factor_ref 0.0911
_reflns_number_gt 1404
_reflns_number_total 1800
_reflns_threshold_expression >2sigma(I)
_cod_data_source_file b402942a.txt
_cod_data_source_block 1
_cod_depositor_comments
;
The following automatic conversions were performed:
'_symmetry_cell_setting' value 'Tetragonal' changed to 'tetragonal'
according to '/home/saulius/struct/CIF-dictionaries/cif_core.dic'
dictionary named 'cif_core.dic' version 2.4.1 from 2010-06-29.

Automatic conversion script
Id: cif_fix_enum 1527 2010-12-29 10:47:43Z saulius 
;
_cod_original_sg_symbol_H-M I4(1)/a
_cod_database_code 7204862

loop_
_symmetry_equiv_pos_as_xyz
'x, y, z'
'-x+1/2, -y, z+1/2'
'-y+3/4, x+1/4, z+1/4'
'y+3/4, -x+3/4, z+3/4'
'x+1/2, y+1/2, z+1/2'
'-x+1, -y+1/2, z+1'
'-y+5/4, x+3/4, z+3/4'
'y+5/4, -x+5/4, z+5/4'
'-x, -y, -z'
'x-1/2, y, -z-1/2'
'y-3/4, -x-1/4, -z-1/4'
'-y-3/4, x-3/4, -z-3/4'
'-x+1/2, -y+1/2, -z+1/2'
'x, y+1/2, -z'
'y-1/4, -x+1/4, -z+1/4'
'-y-1/4, x-1/4, -z-1/4'

loop_
_atom_site_label
_atom_site_type_symbol
_atom_site_fract_x
_atom_site_fract_y
_atom_site_fract_z
_atom_site_U_iso_or_equiv
_atom_site_adp_type
_atom_site_occupancy
_atom_site_symmetry_multiplicity
_atom_site_calc_flag
_atom_site_refinement_flags
_atom_site_disorder_assembly
_atom_site_disorder_group
W1 W 0.30811(2) 0.91211(2) 0.05378(4) 0.00736(15) Uani 1 1 d . . .
Co1 Co 0.5000 1.0000 0.0000 0.0037(4) Uani 1 2 d S . .
Co2 Co 0.5000 0.7500 -0.3750 0.0055(5) Uani 1 4 d S . .
P1 P 0.41733(14) 0.88449(14) -0.1971(3) 0.0064(5) Uani 1 1 d . . .
O1 O 0.4001(4) 0.9569(4) 0.0842(8) 0.0101(15) Uani 1 1 d . . .
O2 O 0.3188(4) 0.8234(4) 0.1393(8) 0.0106(15) Uani 1 1 d . . .
O3 O 0.3542(4) 0.8579(4) -0.1008(8) 0.0111(15) Uani 1 1 d . . .
O4 O 0.2846(4) 0.9990(4) -0.0831(8) 0.0093(15) Uani 1 1 d . . .
O5 O 0.2030(4) 0.8671(5) -0.0228(8) 0.0132(16) Uani 1 1 d . . .
O6 O 0.4922(4) 0.9101(4) -0.1313(8) 0.0118(16) Uani 1 1 d . . .
O7 O 0.4294(5) 0.8157(5) -0.2835(9) 0.021(2) Uani 1 1 d . . .
C1 C 0.5000 1.2500 -0.054(2) 0.040(5) Uani 1 2 d S . .
N1 N 0.4256(16) 1.2204(13) -0.004(2) 0.032(6) Uani 0.50 1 d P . .
H1A H 0.4262 1.2238 0.0783 0.038 Uiso 0.50 1 calc PR . .
H1B H 0.4194 1.1707 -0.0267 0.038 Uiso 0.50 1 calc PR . .
H1C H 0.3863 1.2489 -0.0342 0.038 Uiso 0.50 1 calc PR . .
C2 C 0.2598(15) 1.1855(16) 0.140(3) 0.025(6) Uiso 0.50 1 d P . .
H2A H 0.2599 1.2393 0.1107 0.030 Uiso 0.50 1 calc PR A 1
H2B H 0.2378 1.1849 0.2230 0.030 Uiso 0.50 1 calc PR A 1
C3 C 0.3378(16) 1.1572(16) 0.144(3) 0.024(6) Uani 0.50 1 d P C .
H3A H 0.3522 1.1393 0.0616 0.029 Uiso 0.50 1 calc PR B 2
H3B H 0.3721 1.2004 0.1651 0.029 Uiso 0.50 1 calc PR B 2
N2 N 0.2075(14) 1.1352(18) 0.052(3) 0.040(7) Uani 0.50 1 d P C 1
H2C H 0.1589 1.1539 0.0525 0.060 Uiso 0.50 1 calc PR C 1
H2D H 0.2072 1.0859 0.0786 0.060 Uiso 0.50 1 calc PR C 1
H2E H 0.2266 1.1370 -0.0248 0.060 Uiso 0.50 1 calc PR C 1
N3 N 0.3513(13) 1.0962(14) 0.228(3) 0.030(6) Uani 0.50 1 d P C 2
H3C H 0.4014 1.0821 0.2249 0.045 Uiso 0.50 1 calc PR C 2
H3D H 0.3212 1.0555 0.2089 0.045 Uiso 0.50 1 calc PR C 2
H3E H 0.3399 1.1123 0.3050 0.045 Uiso 0.50 1 calc PR C 2

loop_
_atom_site_aniso_label
_atom_site_aniso_U_11
_atom_site_aniso_U_22
_atom_site_aniso_U_33
_atom_site_aniso_U_23
_atom_site_aniso_U_13
_atom_site_aniso_U_12
W1 0.0072(2) 0.0091(2) 0.0058(2) 0.00026(16) 0.00146(15) -0.00049(14)
Co1 0.0021(7) 0.0061(8) 0.0030(8) 0.0026(7) -0.0012(7) -0.0002(6)
Co2 0.0067(7) 0.0067(7) 0.0032(13) 0.000 0.000 0.000
P1 0.0069(10) 0.0062(10) 0.0061(12) -0.0003(10) 0.0029(10) 0.0008(8)
O1 0.008(3) 0.009(3) 0.012(4) 0.000(3) 0.001(3) -0.004(3)
O2 0.006(3) 0.009(3) 0.016(4) 0.001(3) 0.001(3) -0.002(3)
O3 0.008(3) 0.014(4) 0.011(4) 0.003(3) 0.004(3) -0.001(3)
O4 0.009(3) 0.010(3) 0.010(4) 0.007(3) -0.003(3) 0.001(3)
O5 0.015(4) 0.016(4) 0.009(4) 0.002(3) 0.006(3) -0.005(3)
O6 0.005(3) 0.014(3) 0.016(4) -0.001(3) -0.003(3) -0.001(3)
O7 0.017(4) 0.021(4) 0.024(5) -0.015(4) 0.013(4) 0.001(3)
C1 0.048(13) 0.037(12) 0.034(14) 0.000 0.000 -0.004(11)
N1 0.053(16) 0.015(10) 0.028(13) -0.002(10) -0.016(12) -0.004(10)
C3 0.028(13) 0.030(13) 0.014(12) -0.010(11) 0.016(11) 0.000(10)
N2 0.029(12) 0.063(18) 0.028(15) -0.015(15) 0.008(12) 0.017(12)
N3 0.021(10) 0.034(12) 0.035(15) -0.022(11) -0.012(10) -0.004(9)

loop_
_atom_type_symbol
_atom_type_description
_atom_type_scat_dispersion_real
_atom_type_scat_dispersion_imag
_atom_type_scat_source
C C 0.0033 0.0016 'International Tables Vol C Tables 4.2.6.8 and 6.1.1.4'
H H 0.0000 0.0000 'International Tables Vol C Tables 4.2.6.8 and 6.1.1.4'
N N 0.0061 0.0033 'International Tables Vol C Tables 4.2.6.8 and 6.1.1.4'
O O 0.0106 0.0060 'International Tables Vol C Tables 4.2.6.8 and 6.1.1.4'
P P 0.1023 0.0942 'International Tables Vol C Tables 4.2.6.8 and 6.1.1.4'
Co Co 0.3494 0.9721 'International Tables Vol C Tables 4.2.6.8 and 6.1.1.4'
W W -0.8490 6.8722 'International Tables Vol C Tables 4.2.6.8 and 6.1.1.4'

loop_
_geom_angle_atom_site_label_1
_geom_angle_atom_site_label_2
_geom_angle_atom_site_label_3
_geom_angle
_geom_angle_site_symmetry_1
_geom_angle_site_symmetry_3
_geom_angle_publ_flag
O1 W1 O2 100.4(3) . . ?
O1 W1 O4 98.7(3) . 8_354 ?
O2 W1 O4 97.9(4) . 8_354 ?
O1 W1 O3 90.2(3) . . ?
O2 W1 O3 89.7(3) . . ?
O4 W1 O3 167.0(3) 8_354 . ?
O1 W1 O5 167.5(3) . . ?
O2 W1 O5 88.8(3) . . ?
O4 W1 O5 88.3(3) 8_354 . ?
O3 W1 O5 81.2(3) . . ?
O1 W1 O4 89.6(3) . . ?
O2 W1 O4 165.7(3) . . ?
O4 W1 O4 90.5(3) 8_354 . ?
O3 W1 O4 80.1(3) . . ?
O5 W1 O4 79.9(3) . . ?
O1 Co1 O1 180.000(1) . 9_675 ?
O1 Co1 O2 87.4(3) . 7_554 ?
O1 Co1 O2 92.6(3) 9_675 7_554 ?
O1 Co1 O2 92.6(3) . 15_565 ?
O1 Co1 O2 87.4(3) 9_675 15_565 ?
O2 Co1 O2 180.000(1) 7_554 15_565 ?
O1 Co1 O6 91.1(3) . 9_675 ?
O1 Co1 O6 88.9(3) 9_675 9_675 ?
O2 Co1 O6 90.5(3) 7_554 9_675 ?
O2 Co1 O6 89.5(3) 15_565 9_675 ?
O1 Co1 O6 88.9(3) . . ?
O1 Co1 O6 91.1(3) 9_675 . ?
O2 Co1 O6 89.5(3) 7_554 . ?
O2 Co1 O6 90.5(3) 15_565 . ?
O6 Co1 O6 180.0(5) 9_675 . ?
O7 Co2 O7 105.2(3) 12_765 . ?
O7 Co2 O7 118.3(6) 12_765 15_564 ?
O7 Co2 O7 105.2(3) . 15_564 ?
O7 Co2 O7 105.2(3) 12_765 6_564 ?
O7 Co2 O7 118.3(6) . 6_564 ?
O7 Co2 O7 105.2(3) 15_564 6_564 ?
O7 P1 O6 113.1(5) . . ?
O7 P1 O5 108.6(5) . 7_554 ?
O6 P1 O5 110.3(4) . 7_554 ?
O7 P1 O3 106.0(5) . . ?
O6 P1 O3 110.8(5) . . ?
O5 P1 O3 107.9(4) 7_554 . ?
W1 O1 Co1 143.4(5) . . ?
W1 O2 Co1 138.3(4) . 8_354 ?
P1 O3 W1 131.9(5) . . ?
W1 O4 W1 138.9(4) 7_554 . ?
P1 O5 W1 125.2(5) 8_354 . ?
P1 O6 Co1 125.3(4) . . ?
P1 O7 Co2 148.8(6) . . ?
N1 C1 N1 137(3) 6_574 . ?
N1 C1 C1 111.4(14) 6_574 11_575 ?
N1 C1 C1 111.4(14) . 11_575 ?
C3 C2 N2 112(2) . . ?
N3 C3 C2 115(2) . . ?

loop_
_geom_bond_atom_site_label_1
_geom_bond_atom_site_label_2
_geom_bond_distance
_geom_bond_site_symmetry_2
_geom_bond_publ_flag
W1 O1 1.780(7) . ?
W1 O2 1.783(8) . ?
W1 O4 1.824(8) 8_354 ?
W1 O3 2.059(8) . ?
W1 O5 2.121(8) . ?
W1 O4 2.130(7) . ?
Co1 O1 2.068(7) . ?
Co1 O1 2.068(7) 9_675 ?
Co1 O2 2.091(7) 7_554 ?
Co1 O2 2.091(7) 15_565 ?
Co1 O6 2.092(8) 9_675 ?
Co1 O6 2.092(8) . ?
Co2 O7 1.920(8) 12_765 ?
Co2 O7 1.920(8) . ?
Co2 O7 1.920(8) 15_564 ?
Co2 O7 1.920(8) 6_564 ?
P1 O7 1.512(8) . ?
P1 O6 1.526(8) . ?
P1 O5 1.543(8) 7_554 ?
P1 O3 1.564(8) . ?
O2 Co1 2.091(7) 8_354 ?
O4 W1 1.824(7) 7_554 ?
O5 P1 1.543(8) 8_354 ?
C1 N1 1.47(3) 6_574 ?
C1 N1 1.47(3) . ?
C1 C1 1.52(5) 11_575 ?
C2 C3 1.42(4) . ?
C2 N2 1.56(4) . ?
C3 N3 1.40(4) . ?
